data_8105111
loop_
_publ_author_name
'Liu, Yingfan'
'Li, Xiaochuan'
'Sun, Saisai'
'Ji, Guangqian'
'Son, Young-A.'

_publ_section_title
;
 Crystal structure of
 2,7-diiodo-1,3,6,8-tetramethyl-bis(difluoroboron)-1,2-bis((1H-pyrrol-2-yl)methylene)hydrazine,
 C14H14B2F4I2N4
;
_journal_issue 2
_journal_name_full 'Zeitschrift f\"ur Kristallographie - New Crystal Structures'
_journal_page_first 371
_journal_page_last 372
_journal_paper_doi 10.1515/ncrs-2019-0678
_journal_volume 235
_journal_year 2020
_chemical_formula_moiety 'C14 H14 B2 F4 I2 N4'
_chemical_formula_sum 'C14 H14 B2 F4 I2 N4'
_chemical_formula_weight 589.71
_space_group_crystal_system triclinic
_space_group_IT_number 2
_space_group_name_Hall '-P 1'
_space_group_name_H-M_alt 'P -1'
_atom_sites_solution_hydrogens geom
_atom_sites_solution_primary dual
_cell_angle_alpha 108.189(6)
_cell_angle_beta 110.492(7)
_cell_angle_gamma 98.678(7)
_cell_formula_units_Z 1
_cell_length_a 7.5458(7)
_cell_length_b 8.5659(6)
_cell_length_c 8.6089(5)
_cell_measurement_reflns_used 1531
_cell_measurement_temperature 296.45(11)
_cell_measurement_theta_max 27.5490
_cell_measurement_theta_min 4.4650
_cell_volume 473.56(8)
_computing_cell_refinement 'CrysAlisPro 1.171.38.43f (Rigaku OD, 2015) [1]'
_computing_data_collection 'CrysAlisPro 1.171.38.43f (Rigaku OD, 2015) [1]'
_computing_data_reduction 'CrysAlisPro 1.171.38.43f (Rigaku OD, 2015) [1]'
_computing_molecular_graphics 'Olex2 (Dolomanov et al., 2009) [2]'
_computing_publication_material 'Olex2 (Dolomanov et al., 2009) [2]'
_computing_structure_refinement 'ShelXL (Sheldrick, 2015) [3]'
_computing_structure_solution 'ShelXT (Sheldrick, 2015) [4]'
_diffrn_ambient_environment air
_diffrn_ambient_temperature 296.45(11)
_diffrn_detector 'CCD plate'
_diffrn_detector_area_resol_mean 8.0528
_diffrn_detector_type EosS2
_diffrn_measured_fraction_theta_full 0.997
_diffrn_measured_fraction_theta_max 0.996
_diffrn_measurement_details
;
List of Runs (angles in degrees, time in seconds):

  # Type    Start    End  Width  t~exp~   \w     \q     \k     \f   Frames
--------------------------------------------------------------------------
  1  \w      1.00  91.00   1.00    5.00    --   21.82  38.00 -30.00   90
  2  \w     46.00  81.00   1.00    5.00    --   21.82  57.00   0.00   35
  3  \w      1.00  91.00   1.00    5.00    --   21.82  57.00-150.00   90
  4  \w     39.00  74.00   1.00    5.00    --   21.82-112.00 -50.00   35
  5  \w    -47.00  48.00   1.00    5.00    --   21.82 -57.00  60.00   95
  6  \w    -63.00 -37.00   1.00    5.00    --  -22.83 112.00  42.00   26
;
_diffrn_measurement_device 'four-circle diffractometer'
_diffrn_measurement_device_type 'SuperNova, Dual, Cu at zero, EosS2'
_diffrn_measurement_method '\w scans'
_diffrn_orient_matrix_type 'CrysAlisPro convention (1999,Acta A55,543-557)'
_diffrn_orient_matrix_UB_11 -0.0386281000
_diffrn_orient_matrix_UB_12 -0.0892624000
_diffrn_orient_matrix_UB_13 -0.0546564000
_diffrn_orient_matrix_UB_21 -0.0975222000
_diffrn_orient_matrix_UB_22 0.0061804000
_diffrn_orient_matrix_UB_23 -0.0196735000
_diffrn_orient_matrix_UB_31 -0.0028544000
_diffrn_orient_matrix_UB_32 0.0173453000
_diffrn_orient_matrix_UB_33 -0.0760585000
_diffrn_radiation_monochromator mirror
_diffrn_radiation_probe x-ray
_diffrn_radiation_type MoK\a
_diffrn_radiation_wavelength 0.71073
_diffrn_reflns_av_R_equivalents 0.0419
_diffrn_reflns_av_unetI/netI 0.0416
_diffrn_reflns_Laue_measured_fraction_full 0.997
_diffrn_reflns_Laue_measured_fraction_max 0.996
_diffrn_reflns_limit_h_max 6
_diffrn_reflns_limit_h_min -9
_diffrn_reflns_limit_k_max 9
_diffrn_reflns_limit_k_min -10
_diffrn_reflns_limit_l_max 10
_diffrn_reflns_limit_l_min -10
_diffrn_reflns_number 2991
_diffrn_reflns_point_group_measured_fraction_full 0.997
_diffrn_reflns_point_group_measured_fraction_max 0.996
_diffrn_reflns_theta_full 25.242
_diffrn_reflns_theta_max 26.497
_diffrn_reflns_theta_min 3.365
_diffrn_source 'micro-focus sealed X-ray tube'
_diffrn_source_type 'SuperNova (Mo) X-ray Source'
_exptl_absorpt_coefficient_mu 3.363
_exptl_absorpt_correction_T_max 1.00000
_exptl_absorpt_correction_T_min 0.45609
_exptl_absorpt_correction_type multi-scan
_exptl_absorpt_process_details
;
CrysAlisPro 1.171.38.43f (Rigaku Oxford Diffraction, 2015)
Empirical absorption correction using spherical harmonics,
 implemented in SCALE3 ABSPACK scaling algorithm.
;
_exptl_crystal_colour red
_exptl_crystal_colour_primary red
_exptl_crystal_density_diffrn 2.068
_exptl_crystal_description block
_exptl_crystal_F_000 278
_exptl_crystal_size_max 0.6
_exptl_crystal_size_mid 0.6
_exptl_crystal_size_min 0.4
_refine_diff_density_max 0.749
_refine_diff_density_min -0.547
_refine_diff_density_rms 0.098
_refine_ls_extinction_coef 0.049(3)
_refine_ls_extinction_expression Fc^*^=kFc[1+0.001xFc^2^\l^3^/sin(2\q)]^-1/4^
_refine_ls_extinction_method 'SHELXL-2014/7 (Sheldrick 2014'
_refine_ls_goodness_of_fit_ref 1.074
_refine_ls_hydrogen_treatment constr
_refine_ls_matrix_type full
_refine_ls_number_parameters 121
_refine_ls_number_reflns 1960
_refine_ls_number_restraints 0
_refine_ls_restrained_S_all 1.074
_refine_ls_R_factor_all 0.0375
_refine_ls_R_factor_gt 0.0334
_refine_ls_shift/su_max 0.000
_refine_ls_shift/su_mean 0.000
_refine_ls_structure_factor_coef Fsqd
_refine_ls_weighting_details 'w=1/[\s^2^(Fo^2^)+(0.0371P)^2^+0.2700P] where P=(Fo^2^+2Fc^2^)/3'
_refine_ls_weighting_scheme calc
_refine_ls_wR_factor_gt 0.0808
_refine_ls_wR_factor_ref 0.0831
_reflns_Friedel_coverage 0.000
_reflns_Friedel_fraction_full .
_reflns_Friedel_fraction_max .
_reflns_number_gt 1785
_reflns_number_total 1960
_reflns_threshold_expression 'I > 2\s(I)'
_cod_data_source_file suppl_ncrs-2019-0678_suppl.cif
_cod_data_source_block 20170629sss
_cod_original_cell_volume 473.56(7)
_cod_database_code 8105111
_chemical_oxdiff_formula 'C1 H1 F1 B1 N1 I1'
_shelx_space_group_comment
;
The symmetry employed for this shelxl refinement is uniquely defined
by the following loop, which should always be used as a source of
symmetry information in preference to the above space-group names.
They are only intended as comments.
;
_reflns_odcompleteness_completeness 99.74
_reflns_odcompleteness_iscentric 1
_reflns_odcompleteness_theta 26.32
_olex2_refinement_description
;
1. Fixed Uiso
 At 1.2 times of:
  All C(H) groups
 At 1.5 times of:
  All C(H,H,H) groups
2.a Aromatic/amide H refined with riding coordinates:
 C7(H7)
2.b Idealised Me refined as rotating group:
 C6(H6A,H6B,H6C), C5(H5A,H5B,H5C)
;

loop_
_space_group_symop_operation_xyz
'x, y, z'
'-x, -y, -z'

loop_
_atom_site_label
_atom_site_type_symbol
_atom_site_fract_x
_atom_site_fract_y
_atom_site_fract_z
_atom_site_U_iso_or_equiv
_atom_site_adp_type
_atom_site_occupancy
_atom_site_site_symmetry_order
_atom_site_calc_flag
_atom_site_refinement_flags_posn
_atom_site_refinement_flags_adp
_atom_site_refinement_flags_occupancy
_atom_site_disorder_assembly
_atom_site_disorder_group
B1 B 0.4114(8) 0.2653(5) 0.7872(6) 0.0379(10) Uani 1 1 d . . . . .
C1 C 0.2518(5) 0.2664(5) 0.4677(5) 0.0338(8) Uani 1 1 d . . . . .
C2 C 0.2067(6) 0.3913(5) 0.3997(5) 0.0355(8) Uani 1 1 d . . . . .
C3 C 0.2655(6) 0.5488(5) 0.5418(5) 0.0343(8) Uani 1 1 d . . . . .
C4 C 0.3492(5) 0.5170(5) 0.6987(5) 0.0315(8) Uani 1 1 d . . . . .
C5 C 0.2141(8) 0.0795(6) 0.3670(6) 0.0493(11) Uani 1 1 d . . . . .
H5A H 0.3171 0.0409 0.4330 0.074 Uiso 1 1 calc GR . . . .
H5B H 0.2122 0.0603 0.2504 0.074 Uiso 1 1 calc GR . . . .
H5C H 0.0888 0.0169 0.3528 0.074 Uiso 1 1 calc GR . . . .
C6 C 0.2426(7) 0.7148(5) 0.5322(6) 0.0457(10) Uani 1 1 d . . . . .
H6A H 0.3278 0.7551 0.4835 0.069 Uiso 1 1 calc GR . . . .
H6B H 0.2773 0.7976 0.6510 0.069 Uiso 1 1 calc GR . . . .
H6C H 0.1077 0.6992 0.4558 0.069 Uiso 1 1 calc GR . . . .
C7 C 0.4281(5) 0.6256(4) 0.8775(5) 0.0312(8) Uani 1 1 d . . . . .
H7 H 0.4302 0.7397 0.9022 0.037 Uiso 1 1 calc R . . . .
F1 F 0.2618(5) 0.1442(4) 0.7743(4) 0.0785(10) Uani 1 1 d . . . . .
F2 F 0.5609(5) 0.1966(4) 0.7722(4) 0.0695(9) Uani 1 1 d . . . . .
I1 I 0.06425(4) 0.34161(4) 0.12839(3) 0.05323(18) Uani 1 1 d . . . . .
N1 N 0.3391(5) 0.3433(4) 0.6490(4) 0.0320(7) Uani 1 1 d . . . . .
N2 N 0.5007(4) 0.5852(4) 1.0166(4) 0.0288(6) Uani 1 1 d . . . . .

loop_
_atom_site_aniso_label
_atom_site_aniso_U_11
_atom_site_aniso_U_22
_atom_site_aniso_U_33
_atom_site_aniso_U_23
_atom_site_aniso_U_13
_atom_site_aniso_U_12
I1 0.0538(2) 0.0723(3) 0.0276(2) 0.01722(16) 0.01207(15) 0.02019(17)
F2 0.103(2) 0.0715(19) 0.0369(14) 0.0128(13) 0.0232(15) 0.0684(18)
F1 0.107(3) 0.0479(16) 0.0405(16) 0.0076(13) 0.0174(17) -0.0292(16)
N2 0.0377(16) 0.0204(14) 0.0259(15) 0.0044(12) 0.0138(13) 0.0112(12)
N1 0.0351(16) 0.0269(15) 0.0267(16) 0.0045(13) 0.0097(13) 0.0114(13)
C2 0.0353(19) 0.044(2) 0.0239(18) 0.0105(16) 0.0103(16) 0.0129(17)
C7 0.0373(19) 0.0249(17) 0.030(2) 0.0077(15) 0.0143(17) 0.0121(15)
C1 0.0340(18) 0.0329(19) 0.0249(18) 0.0013(15) 0.0102(16) 0.0109(15)
C4 0.0370(19) 0.0267(17) 0.032(2) 0.0107(16) 0.0152(16) 0.0133(15)
C3 0.0364(19) 0.038(2) 0.033(2) 0.0147(17) 0.0173(17) 0.0144(16)
C6 0.059(3) 0.038(2) 0.042(2) 0.019(2) 0.019(2) 0.019(2)
C5 0.064(3) 0.036(2) 0.031(2) 0.0007(18) 0.012(2) 0.017(2)
B1 0.058(3) 0.024(2) 0.026(2) 0.0040(17) 0.016(2) 0.0118(19)

loop_
_atom_type_symbol
_atom_type_description
_atom_type_scat_dispersion_real
_atom_type_scat_dispersion_imag
_atom_type_scat_source
C C 0.0033 0.0016 'International Tables Vol C Tables 4.2.6.8 and 6.1.1.4'
H H 0.0000 0.0000 'International Tables Vol C Tables 4.2.6.8 and 6.1.1.4'
B B 0.0013 0.0007 'International Tables Vol C Tables 4.2.6.8 and 6.1.1.4'
N N 0.0061 0.0033 'International Tables Vol C Tables 4.2.6.8 and 6.1.1.4'
F F 0.0171 0.0103 'International Tables Vol C Tables 4.2.6.8 and 6.1.1.4'
I I -0.4742 1.8119 'International Tables Vol C Tables 4.2.6.8 and 6.1.1.4'

loop_
_geom_angle_atom_site_label_1
_geom_angle_atom_site_label_2
_geom_angle_atom_site_label_3
_geom_angle
_geom_angle_site_symmetry_1
_geom_angle_site_symmetry_3
N2 N2 B1 124.3(4) 2_667 2_667
C7 N2 N2 117.8(4) . 2_667
C7 N2 B1 117.9(3) . 2_667
C1 N1 C4 108.3(3) . .
C1 N1 B1 129.3(3) . .
C4 N1 B1 122.3(3) . .
C1 C2 I1 124.3(3) . .
C3 C2 I1 126.2(3) . .
C3 C2 C1 109.5(3) . .
N2 C7 H7 116.6 . .
N2 C7 C4 126.8(3) . .
C4 C7 H7 116.6 . .
N1 C1 C2 108.1(3) . .
N1 C1 C5 123.1(3) . .
C2 C1 C5 128.8(4) . .
N1 C4 C3 109.0(3) . .
C7 C4 N1 120.5(3) . .
C7 C4 C3 130.4(3) . .
C2 C3 C4 105.1(3) . .
C2 C3 C6 127.8(4) . .
C4 C3 C6 127.1(4) . .
C3 C6 H6A 109.5 . .
C3 C6 H6B 109.5 . .
C3 C6 H6C 109.5 . .
H6A C6 H6B 109.5 . .
H6A C6 H6C 109.5 . .
H6B C6 H6C 109.5 . .
C1 C5 H5A 109.5 . .
C1 C5 H5B 109.5 . .
C1 C5 H5C 109.5 . .
H5A C5 H5B 109.5 . .
H5A C5 H5C 109.5 . .
H5B C5 H5C 109.5 . .
F2 B1 N2 107.4(3) . 2_667
F2 B1 N1 111.4(3) . .
F1 B1 F2 110.1(4) . .
F1 B1 N2 107.7(3) . 2_667
F1 B1 N1 111.9(4) . .
N1 B1 N2 108.2(3) . 2_667

loop_
_geom_bond_atom_site_label_1
_geom_bond_atom_site_label_2
_geom_bond_distance
_geom_bond_site_symmetry_2
I1 C2 2.068(4) .
F2 B1 1.375(5) .
F1 B1 1.360(6) .
N2 N2 1.395(5) 2_667
N2 C7 1.308(5) .
N2 B1 1.594(5) 2_667
N1 C1 1.346(5) .
N1 C4 1.395(4) .
N1 B1 1.521(5) .
C2 C1 1.401(5) .
C2 C3 1.387(6) .
C7 H7 0.9300 .
C7 C4 1.373(5) .
C1 C5 1.490(5) .
C4 C3 1.407(5) .
C3 C6 1.482(5) .
C6 H6A 0.9600 .
C6 H6B 0.9600 .
C6 H6C 0.9600 .
C5 H5A 0.9600 .
C5 H5B 0.9600 .
C5 H5C 0.9600 .
B1 N2 1.594(5) 2_667
